data_7022173
loop_
_publ_author_name
'Sha, Jing-Quan'
'Sun, Jing-Wen'
'Li, Meng-Ting'
'Wang, Cheng'
'Li, Guang-Ming'
'Yan, Peng-Fei'
'Sun, Long-Jiang'

_publ_section_title
;
 Secondary spacer modulated assembly of polyoxometalate based
 metal-organic frameworks.
;
_journal_issue 5
_journal_name_full 'Dalton transactions (Cambridge, England : 2003)'
_journal_page_first 1667
_journal_page_last 1677
_journal_paper_doi 10.1039/c2dt31951a
_journal_volume 42
_journal_year 2013
_chemical_formula_moiety 'C52 H40 Cu3 N18 O6, 2(O40 Si W12), 6(H2 O)'
_chemical_formula_sum 'C52 H52 Cu3 N18 O92 Si2 W24'
_chemical_formula_weight 7060.11
_chemical_name_systematic
;
?
;
_space_group_IT_number 14
_symmetry_cell_setting monoclinic
_symmetry_space_group_name_Hall '-P 2ybc'
_symmetry_space_group_name_H-M 'P 1 21/c 1'
_atom_sites_solution_hydrogens geom
_atom_sites_solution_primary direct
_atom_sites_solution_secondary difmap
_audit_creation_method SHELXL-97
_cell_angle_alpha 90.00
_cell_angle_beta 125.865(13)
_cell_angle_gamma 90.00
_cell_formula_units_Z 2
_cell_length_a 14.123(5)
_cell_length_b 22.071(5)
_cell_length_c 23.477(5)
_cell_measurement_reflns_used 4245
_cell_measurement_temperature 293(2)
_cell_measurement_theta_max 16.2359
_cell_measurement_theta_min 1.4277
_cell_volume 5930(3)
_computing_cell_refinement 'Bruker FRAMBO'
_computing_data_collection 'Bruker FRAMBO'
_computing_data_reduction 'Bruker SHELXTL'
_computing_molecular_graphics 'Bruker SHELXTL'
_computing_publication_material 'Bruker SHELXTL'
_computing_structure_refinement 'SHELXL-97 (Sheldrick, 1997)'
_computing_structure_solution 'Bruker SHELXTL'
_diffrn_ambient_temperature 293(2)
_diffrn_measured_fraction_theta_full 0.998
_diffrn_measured_fraction_theta_max 0.998
_diffrn_measurement_device_type 'multiwire proportional'
_diffrn_measurement_method 'phi and omega scans'
_diffrn_radiation_monochromator graphite
_diffrn_radiation_source 'fine-focus sealed tube'
_diffrn_radiation_type MoK\a
_diffrn_radiation_wavelength 0.71069
_diffrn_reflns_av_R_equivalents 0.1067
_diffrn_reflns_av_sigmaI/netI 0.1130
_diffrn_reflns_limit_h_max 16
_diffrn_reflns_limit_h_min -16
_diffrn_reflns_limit_k_max 26
_diffrn_reflns_limit_k_min -26
_diffrn_reflns_limit_l_max 27
_diffrn_reflns_limit_l_min -26
_diffrn_reflns_number 29101
_diffrn_reflns_theta_full 25.00
_diffrn_reflns_theta_max 25.00
_diffrn_reflns_theta_min 1.41
_exptl_absorpt_coefficient_mu 23.825
_exptl_absorpt_correction_T_max 0.092
_exptl_absorpt_correction_T_min 0.019
_exptl_absorpt_correction_type multi-scan
_exptl_absorpt_process_details sadabs(Sheldrick,1996)
_exptl_crystal_colour blue
_exptl_crystal_density_diffrn 3.953
_exptl_crystal_density_method 'not measured'
_exptl_crystal_description block
_exptl_crystal_F_000 6234
_exptl_crystal_size_max 0.46
_exptl_crystal_size_mid 0.15
_exptl_crystal_size_min 0.1
_refine_diff_density_max 9.356
_refine_diff_density_min -4.655
_refine_diff_density_rms 0.552
_refine_ls_extinction_method none
_refine_ls_goodness_of_fit_ref 1.034
_refine_ls_hydrogen_treatment constr
_refine_ls_matrix_type full
_refine_ls_number_parameters 862
_refine_ls_number_reflns 10461
_refine_ls_number_restraints 160
_refine_ls_restrained_S_all 1.027
_refine_ls_R_factor_all 0.1149
_refine_ls_R_factor_gt 0.0750
_refine_ls_shift/su_max 0.000
_refine_ls_shift/su_mean 0.000
_refine_ls_structure_factor_coef Fsqd
_refine_ls_weighting_details 'calc w=1/[\s^2^(Fo^2^)+(0.0892P)^2^+260.9590P] where P=(Fo^2^+2Fc^2^)/3'
_refine_ls_weighting_scheme calc
_refine_ls_wR_factor_gt 0.1783
_refine_ls_wR_factor_ref 0.2021
_reflns_number_gt 7016
_reflns_number_total 10461
_reflns_threshold_expression >2sigma(I)
_cod_data_source_file c2dt31951a.txt
_cod_data_source_block dd3
_cod_original_cell_volume 5931(3)
_cod_original_sg_symbol_H-M 'P 21/c'
_cod_database_code 7022173

loop_
_symmetry_equiv_pos_as_xyz
'x, y, z'
'-x, y+1/2, -z+1/2'
'-x, -y, -z'
'x, -y-1/2, z-1/2'

loop_
_atom_site_label
_atom_site_type_symbol
_atom_site_fract_x
_atom_site_fract_y
_atom_site_fract_z
_atom_site_U_iso_or_equiv
_atom_site_adp_type
_atom_site_occupancy
_atom_site_symmetry_multiplicity
_atom_site_calc_flag
_atom_site_refinement_flags
C1 C 0.673(3) 0.5653(13) 0.3423(14) 0.034(7) Uani 1 1 d .
H1 H 0.6093 0.5843 0.3362 0.041 Uiso 1 1 calc R
C2 C 0.777(2) 0.5914(15) 0.3847(14) 0.032(7) Uani 1 1 d .
H2 H 0.7842 0.6263 0.4092 0.039 Uiso 1 1 calc R
C3 C 0.749(2) 0.4865(16) 0.3142(15) 0.043(8) Uani 1 1 d .
H3 H 0.7383 0.4503 0.2908 0.052 Uiso 1 1 calc R
C4 C 0.860(2) 0.5128(14) 0.3554(15) 0.032(7) Uani 1 1 d .
H4 H 0.9226 0.4953 0.3579 0.038 Uiso 1 1 calc R
C5 C 0.876(2) 0.5655(12) 0.3926(13) 0.027(6) Uani 1 1 d .
C6 C 0.992(2) 0.5944(13) 0.4391(12) 0.028(6) Uani 1 1 d U
C7 C 1.090(3) 0.5560(15) 0.4741(17) 0.045(7) Uani 1 1 d U
H7 H 1.0831 0.5141 0.4695 0.054 Uiso 1 1 calc R
C8 C 1.199(3) 0.5854(16) 0.5170(15) 0.046(8) Uani 1 1 d U
H8 H 1.2661 0.5615 0.5392 0.055 Uiso 1 1 calc R
C9 C 1.006(3) 0.6551(15) 0.4499(17) 0.043(8) Uani 1 1 d .
H9 H 0.9409 0.6804 0.4283 0.052 Uiso 1 1 calc R
C10 C 1.116(3) 0.6786(15) 0.4933(17) 0.047(9) Uani 1 1 d .
H10 H 1.1249 0.7204 0.4992 0.057 Uiso 1 1 calc R
C11 C 0.357(2) 0.4710(11) 0.2934(12) 0.020(5) Uani 1 1 d U
C12 C 0.272(2) 0.4618(12) 0.2213(12) 0.023(5) Uani 1 1 d U
C13 C 0.247(3) 0.4562(15) 0.1139(14) 0.043(6) Uani 1 1 d U
H13 H 0.2770 0.4540 0.0879 0.052 Uiso 1 1 calc R
C14 C 0.129(3) 0.4517(14) 0.0792(14) 0.040(6) Uani 1 1 d U
H14 H 0.0805 0.4517 0.0303 0.048 Uiso 1 1 calc R
C15 C 0.078(3) 0.4471(16) 0.1161(16) 0.044(7) Uani 1 1 d U
H15 H -0.0011 0.4396 0.0928 0.053 Uiso 1 1 calc R
C16 C 0.150(3) 0.4542(14) 0.1870(15) 0.034(6) Uani 1 1 d U
H16 H 0.1192 0.4541 0.2129 0.041 Uiso 1 1 calc R
C17 C 0.680(3) 0.3912(16) -0.0238(17) 0.049(7) Uani 1 1 d U
H17 H 0.7402 0.4075 -0.0238 0.058 Uiso 1 1 calc R
C18 C 0.657(3) 0.4148(14) 0.0176(15) 0.034(6) Uani 1 1 d U
H18 H 0.6955 0.4496 0.0429 0.041 Uiso 1 1 calc R
C19 C 0.508(3) 0.3413(14) -0.0211(17) 0.037(8) Uani 1 1 d .
H19 H 0.4450 0.3263 -0.0228 0.045 Uiso 1 1 calc R
C20 C 0.534(3) 0.3175(17) -0.0625(18) 0.054(10) Uani 1 1 d .
H20 H 0.4963 0.2830 -0.0891 0.065 Uiso 1 1 calc R
C21 C 0.574(3) 0.3879(15) 0.0241(16) 0.040(6) Uani 1 1 d U
C22 C 0.553(2) 0.4100(12) 0.0759(14) 0.025(6) Uani 1 1 d .
C23 C 0.567(3) 0.4709(14) 0.0936(14) 0.034(7) Uani 1 1 d .
H23 H 0.5898 0.4978 0.0735 0.041 Uiso 1 1 calc R
C24 C 0.546(2) 0.4922(15) 0.1427(14) 0.032(7) Uani 1 1 d .
H24 H 0.5569 0.5329 0.1555 0.038 Uiso 1 1 calc R
C25 C 0.516(3) 0.3727(14) 0.1053(15) 0.035(7) Uani 1 1 d U
H25 H 0.5002 0.3322 0.0917 0.042 Uiso 1 1 calc R
C26 C 0.502(2) 0.3943(12) 0.1549(14) 0.028(6) Uani 1 1 d .
H26 H 0.4873 0.3669 0.1788 0.033 Uiso 1 1 calc R
Cu2 Cu 0.5000 0.5000 0.5000 0.0281(11) Uani 1 2 d S
Cu3 Cu 0.4908(3) 0.48390(17) 0.24292(17) 0.0311(8) Uani 1 1 d .
N1 N 1.213(2) 0.6442(15) 0.5275(13) 0.046(8) Uani 1 1 d .
O6W O 0.426(2) 0.5785(11) 0.1927(12) 0.055(6) Uani 1 1 d .
N10 N 0.655(2) 0.5141(12) 0.3077(11) 0.034(6) Uani 1 1 d .
N3 N 0.4660(19) 0.4818(10) 0.3175(10) 0.026(5) Uani 1 1 d .
N4 N 0.5304(19) 0.4893(12) 0.3875(12) 0.034(6) Uani 1 1 d .
N5 N 0.461(2) 0.4833(11) 0.4065(13) 0.036(6) Uani 1 1 d .
N6 N 0.351(2) 0.4730(12) 0.3490(11) 0.037(6) Uani 1 1 d .
N7 N 0.323(2) 0.4636(12) 0.1857(11) 0.036(6) Uani 1 1 d U
N8 N 0.510(2) 0.4534(12) 0.1704(12) 0.033(6) Uani 1 1 d .
N9 N 0.621(3) 0.3458(13) -0.0652(14) 0.047(6) Uani 1 1 d U
O1 O 1.4044(18) 0.3142(9) 0.4224(12) 0.041(5) Uani 1 1 d .
O1W O 0.3370(17) 0.4755(11) 0.4665(10) 0.042(5) Uani 1 1 d .
O3 O 1.2709(17) 0.2083(10) 0.3644(9) 0.036(5) Uani 1 1 d .
O2W O 0.561(3) 0.3988(12) 0.5352(13) 0.073(8) Uani 1 1 d .
O4 O 1.2143(19) 0.3553(9) 0.4168(14) 0.048(6) Uani 1 1 d .
O3W O 0.484(3) 0.6963(11) 0.2088(16) 0.076(10) Uani 1 1 d .
H101 H 0.4387 0.6666 0.1863 0.091 Uiso 1 1 d R
H102 H 0.4416 0.7272 0.2002 0.091 Uiso 1 1 d R
O5 O 1.3113(17) 0.2501(8) 0.4809(11) 0.035(5) Uani 1 1 d .
O4W O 1.446(2) 0.6672(13) 0.6207(12) 0.067(8) Uani 1 1 d .
H103 H 1.3946 0.6908 0.5888 0.081 Uiso 1 1 d R
H104 H 1.5108 0.6859 0.6435 0.081 Uiso 1 1 d R
O6 O 1.083(2) 0.4180(9) 0.4484(11) 0.045(6) Uani 1 1 d .
O7 O 1.1526(17) 0.3034(9) 0.4914(11) 0.035(5) Uani 1 1 d U
O8 O 1.2854(16) 0.2071(11) 0.5803(11) 0.047(6) Uani 1 1 d .
O9 O 0.9229(18) 0.3211(9) 0.3831(10) 0.038(5) Uani 1 1 d .
O11 O 0.6691(18) 0.2301(10) 0.2495(12) 0.047(6) Uani 1 1 d .
O12 O 0.765(2) 0.1293(11) 0.3172(11) 0.057(7) Uani 1 1 d .
O13 O 1.138(2) 0.3144(10) 0.1659(13) 0.055(7) Uani 1 1 d .
O14 O 0.587(2) 0.1238(12) 0.1787(13) 0.059(7) Uani 1 1 d .
O15 O 0.6855(17) 0.3344(9) 0.3202(11) 0.040(5) Uani 1 1 d .
O16 O 0.8118(17) 0.2287(9) 0.3855(10) 0.037(5) Uani 1 1 d .
O17 O 0.8834(18) 0.1212(10) 0.4604(11) 0.042(5) Uani 1 1 d U
O18 O 0.9874(15) 0.3733(11) 0.3106(10) 0.042(6) Uani 1 1 d .
O19 O 1.0972(16) 0.2556(10) 0.3758(9) 0.033(5) Uani 1 1 d .
O20 O 0.8181(18) 0.4285(11) 0.1888(13) 0.054(6) Uani 1 1 d .
O21 O 0.7819(19) 0.3283(12) 0.2475(11) 0.052(7) Uani 1 1 d .
O22 O 0.877(2) 0.0254(9) 0.1562(11) 0.040(5) Uani 1 1 d .
O23 O 0.8146(19) 0.1024(9) 0.2249(11) 0.041(5) Uani 1 1 d .
O24 O 1.0785(19) 0.0948(10) 0.2247(10) 0.040(5) Uani 1 1 d .
O25 O 0.7170(18) 0.2036(10) 0.1599(12) 0.045(6) Uani 1 1 d .
O26 O 0.9282(18) 0.2578(11) 0.1230(11) 0.046(6) Uani 1 1 d .
O27 O 0.6967(17) 0.2210(11) 0.0356(9) 0.044(6) Uani 1 1 d .
O28 O 1.1990(17) 0.1446(10) 0.4558(10) 0.039(5) Uani 1 1 d .
O29 O 1.2287(18) 0.0899(9) 0.3682(10) 0.037(5) Uani 1 1 d .
O30 O 1.1307(19) 0.2091(10) 0.2285(12) 0.047(6) Uani 1 1 d .
O31 O 1.0466(17) 0.1564(9) 0.3026(10) 0.033(5) Uani 1 1 d .
O32 O 1.1743(19) 0.0210(8) 0.4407(11) 0.039(5) Uani 1 1 d .
O33 O 0.8765(19) 0.1549(9) 0.1523(10) 0.036(5) Uani 1 1 d .
O34 O 0.9518(17) 0.2602(10) 0.2384(10) 0.040(5) Uani 1 1 d .
O36 O 0.9842(17) 0.3575(10) 0.1955(11) 0.042(5) Uani 1 1 d .
O37 O 0.7716(19) 0.3117(11) 0.1350(11) 0.044(6) Uani 1 1 d .
O38 O 0.9910(19) 0.1008(9) 0.3945(11) 0.043(5) Uani 1 1 d .
O39 O 1.0158(17) 0.0408(9) 0.2986(11) 0.038(5) Uani 1 1 d .
O41 O 1.3125(19) 0.1229(10) 0.2914(10) 0.043(6) Uani 1 1 d .
O83 O 0.8881(17) 0.2078(9) 0.3123(10) 0.038(5) Uani 1 1 d .
Si1 Si 0.9937(6) 0.2214(3) 0.3062(4) 0.0168(14) Uani 1 1 d .
W2 W 0.87736(10) 0.36111(6) 0.21753(6) 0.0296(3) Uani 1 1 d .
W5 W 1.06980(11) 0.28693(6) 0.20094(6) 0.0334(3) Uani 1 1 d .
W9 W 0.77714(10) 0.28912(6) 0.31529(6) 0.0349(3) Uani 1 1 d .
W10 W 1.20303(10) 0.14539(6) 0.29583(6) 0.0291(3) Uani 1 1 d .
W11 W 1.11495(10) 0.08104(6) 0.38832(6) 0.0307(3) Uani 1 1 d .
W12 W 0.71536(10) 0.15753(6) 0.22679(6) 0.0301(3) Uani 1 1 d .
W13 W 1.19751(10) 0.22061(5) 0.49161(6) 0.0276(3) Uani 1 1 d .
W19 W 0.93204(11) 0.08602(6) 0.21093(6) 0.0316(3) Uani 1 1 d .
W20 W 0.79766(10) 0.23077(6) 0.12285(6) 0.0297(3) Uani 1 1 d .
W22 W 1.07144(10) 0.35300(6) 0.40936(7) 0.0343(3) Uani 1 1 d .
W23 W 0.90255(11) 0.15894(6) 0.40453(6) 0.0315(3) Uani 1 1 d .
W24 W 1.27023(10) 0.28831(6) 0.39291(7) 0.0351(3) Uani 1 1 d .
O5W O 1.376(3) 0.2986(17) 0.2278(17) 0.103(12) Uani 1 1 d D
H111 H 1.3049 0.2907 0.1957 0.124 Uiso 1 1 d RD
H112 H 1.3877 0.3325 0.2159 0.124 Uiso 1 1 d RD
O10 O 1.0413(18) 0.1981(9) 0.4637(10) 0.035(5) Uani 1 1 d U
O2 O 1.1774(17) 0.3077(10) 0.3004(12) 0.045(5) Uani 1 1 d U

loop_
_atom_site_aniso_label
_atom_site_aniso_U_11
_atom_site_aniso_U_22
_atom_site_aniso_U_33
_atom_site_aniso_U_23
_atom_site_aniso_U_13
_atom_site_aniso_U_12
C1 0.05(2) 0.034(17) 0.023(15) -0.012(13) 0.024(15) -0.004(14)
C2 0.021(15) 0.06(2) 0.025(15) -0.015(14) 0.016(13) -0.016(14)
C3 0.018(15) 0.07(2) 0.022(15) -0.018(15) -0.001(13) 0.001(15)
C4 0.024(15) 0.046(19) 0.033(16) 0.014(14) 0.021(14) 0.005(14)
C5 0.036(17) 0.024(15) 0.012(13) 0.001(11) 0.009(12) -0.004(12)
C6 0.040(13) 0.036(17) 0.009(12) 0.002(10) 0.015(11) 0.007(11)
C7 0.041(9) 0.034(10) 0.051(11) -0.003(8) 0.022(8) 0.008(7)
C8 0.039(12) 0.05(2) 0.016(15) 0.002(14) 0.000(13) 0.011(13)
C9 0.033(18) 0.05(2) 0.045(19) -0.024(16) 0.021(16) -0.021(16)
C10 0.07(3) 0.033(19) 0.040(19) -0.011(15) 0.04(2) -0.008(18)
C11 0.028(10) 0.017(9) 0.014(8) 0.001(7) 0.011(7) 0.004(7)
C12 0.028(10) 0.022(12) 0.011(10) -0.007(9) 0.006(8) -0.013(10)
C13 0.042(11) 0.062(16) 0.012(8) -0.006(11) 0.008(9) -0.001(13)
C14 0.045(10) 0.051(15) 0.007(10) -0.011(11) 0.006(9) -0.020(12)
C15 0.014(12) 0.070(16) 0.034(13) 0.008(13) 0.007(10) 0.005(12)
C16 0.030(10) 0.041(14) 0.028(12) -0.011(11) 0.015(10) -0.006(11)
C17 0.056(16) 0.060(17) 0.041(14) 0.003(13) 0.035(12) -0.003(14)
C18 0.038(9) 0.036(10) 0.031(9) 0.011(7) 0.022(7) 0.002(7)
C19 0.044(19) 0.038(18) 0.050(19) 0.017(15) 0.039(17) 0.015(15)
C20 0.08(3) 0.05(2) 0.04(2) -0.014(17) 0.04(2) -0.01(2)
C21 0.049(15) 0.050(16) 0.031(13) 0.007(12) 0.028(11) -0.006(12)
C22 0.026(15) 0.028(16) 0.031(15) 0.007(12) 0.023(13) 0.006(12)
C23 0.05(2) 0.035(18) 0.019(14) 0.005(12) 0.024(15) -0.007(14)
C24 0.026(16) 0.047(19) 0.025(15) 0.003(13) 0.017(13) 0.003(14)
C25 0.041(11) 0.039(11) 0.028(10) -0.008(8) 0.022(8) -0.006(8)
C26 0.042(18) 0.019(15) 0.031(15) 0.006(12) 0.026(14) -0.002(12)
Cu2 0.030(3) 0.040(3) 0.014(2) 0.002(2) 0.013(2) 0.000(2)
Cu3 0.0265(19) 0.049(2) 0.0183(16) -0.0092(15) 0.0135(15) -0.0090(16)
N1 0.037(16) 0.09(2) 0.026(14) -0.032(15) 0.024(13) -0.043(16)
O6W 0.059(16) 0.051(15) 0.035(13) -0.004(11) 0.016(12) -0.006(12)
N10 0.036(14) 0.063(18) 0.011(11) -0.003(11) 0.018(11) -0.007(13)
N3 0.023(12) 0.033(14) 0.011(10) -0.009(9) 0.004(10) -0.006(10)
N4 0.017(12) 0.065(18) 0.024(12) -0.004(12) 0.015(11) 0.001(12)
N5 0.027(14) 0.031(14) 0.036(14) -0.009(11) 0.010(12) -0.014(11)
N6 0.040(15) 0.060(18) 0.015(12) 0.005(11) 0.018(12) -0.003(13)
N7 0.036(11) 0.054(16) 0.011(9) -0.010(11) 0.009(8) -0.019(12)
N8 0.031(14) 0.052(17) 0.023(12) -0.020(11) 0.020(11) -0.011(12)
N9 0.063(15) 0.052(15) 0.039(13) 0.013(11) 0.037(12) 0.018(12)
O1 0.041(13) 0.024(11) 0.069(15) -0.007(11) 0.037(12) 0.002(9)
O1W 0.031(12) 0.072(16) 0.027(11) 0.005(11) 0.019(10) 0.004(11)
O3 0.028(11) 0.054(14) 0.018(10) 0.003(9) 0.009(9) 0.009(10)
O2W 0.10(2) 0.060(18) 0.050(16) 0.023(13) 0.038(16) 0.020(16)
O4 0.043(14) 0.022(11) 0.093(19) 0.019(12) 0.047(14) 0.012(10)
O3W 0.13(3) 0.047(15) 0.13(3) -0.044(16) 0.12(2) -0.043(16)
O5 0.035(12) 0.023(11) 0.059(14) -0.008(10) 0.034(11) -0.007(9)
O4W 0.046(15) 0.13(2) 0.039(14) -0.034(15) 0.032(13) -0.035(15)
O6 0.063(15) 0.023(11) 0.044(13) 0.000(10) 0.029(12) 0.011(10)
O7 0.028(8) 0.026(8) 0.045(9) -0.001(7) 0.018(7) 0.008(6)
O8 0.016(10) 0.072(17) 0.040(13) -0.012(12) 0.010(10) 0.005(10)
O9 0.048(13) 0.038(12) 0.024(10) -0.006(9) 0.019(10) -0.015(10)
O11 0.033(12) 0.053(15) 0.047(13) 0.004(11) 0.018(11) 0.022(11)
O12 0.058(16) 0.066(17) 0.035(13) 0.016(12) 0.020(12) 0.046(13)
O13 0.082(19) 0.040(14) 0.070(17) 0.010(12) 0.059(16) 0.011(13)
O14 0.056(16) 0.063(17) 0.056(16) -0.010(13) 0.030(14) -0.006(13)
O15 0.029(12) 0.043(13) 0.044(13) 0.003(10) 0.020(11) 0.004(10)
O16 0.027(11) 0.039(13) 0.034(11) -0.009(9) 0.012(10) 0.003(9)
O17 0.043(9) 0.058(10) 0.040(8) 0.001(7) 0.033(7) -0.012(7)
O18 0.009(10) 0.072(16) 0.030(11) 0.002(11) 0.002(9) 0.014(10)
O19 0.024(11) 0.058(14) 0.014(9) 0.005(9) 0.008(8) 0.003(10)
O20 0.025(12) 0.060(16) 0.063(16) -0.009(13) 0.018(12) 0.007(11)
O21 0.036(13) 0.10(2) 0.023(11) -0.004(12) 0.018(10) 0.004(13)
O22 0.065(15) 0.021(11) 0.041(12) -0.009(9) 0.035(12) -0.015(10)
O23 0.059(15) 0.030(12) 0.044(13) 0.006(10) 0.036(12) 0.013(10)
O24 0.050(14) 0.049(14) 0.022(10) -0.009(9) 0.021(10) -0.016(11)
O25 0.032(12) 0.050(14) 0.058(15) 0.016(12) 0.030(12) 0.011(11)
O26 0.032(12) 0.065(16) 0.040(13) 0.014(11) 0.020(11) 0.003(11)
O27 0.031(12) 0.077(17) 0.008(9) -0.002(10) 0.002(9) 0.019(11)
O28 0.024(11) 0.051(14) 0.033(11) -0.004(10) 0.012(10) -0.003(10)
O29 0.045(13) 0.046(13) 0.024(10) -0.001(9) 0.022(10) -0.003(10)
O30 0.047(14) 0.057(15) 0.047(14) -0.001(11) 0.034(12) 0.015(11)
O31 0.032(11) 0.040(12) 0.029(11) -0.003(9) 0.018(10) -0.002(9)
O32 0.069(15) 0.017(10) 0.043(12) 0.011(9) 0.039(12) 0.024(10)
O33 0.053(13) 0.033(12) 0.032(11) 0.012(9) 0.031(11) 0.016(10)
O34 0.033(12) 0.057(14) 0.021(10) -0.007(10) 0.010(10) -0.007(10)
O36 0.024(11) 0.055(15) 0.039(12) -0.004(11) 0.014(10) -0.012(10)
O37 0.048(14) 0.069(16) 0.040(12) 0.006(11) 0.039(12) 0.006(12)
O38 0.046(14) 0.031(12) 0.048(13) -0.005(10) 0.025(11) -0.015(10)
O39 0.032(12) 0.034(12) 0.046(13) -0.001(10) 0.021(11) -0.004(9)
O41 0.055(14) 0.058(15) 0.034(12) 0.014(10) 0.036(12) 0.023(12)
O83 0.033(12) 0.032(12) 0.031(11) 0.006(9) 0.007(10) 0.012(9)
Si1 0.013(3) 0.019(4) 0.023(4) 0.001(3) 0.013(3) 0.000(3)
W2 0.0296(7) 0.0326(7) 0.0273(6) 0.0079(5) 0.0169(5) 0.0083(5)
W5 0.0383(7) 0.0353(7) 0.0318(7) 0.0079(5) 0.0235(6) 0.0007(6)
W9 0.0269(7) 0.0513(8) 0.0257(6) -0.0026(6) 0.0151(5) 0.0097(6)
W10 0.0267(6) 0.0338(7) 0.0296(6) -0.0032(5) 0.0182(5) 0.0045(5)
W11 0.0303(7) 0.0303(7) 0.0289(6) 0.0086(5) 0.0159(6) 0.0042(5)
W12 0.0245(6) 0.0387(7) 0.0278(6) -0.0069(5) 0.0157(5) -0.0050(5)
W13 0.0255(6) 0.0325(7) 0.0198(6) -0.0005(5) 0.0105(5) 0.0037(5)
W19 0.0391(7) 0.0308(7) 0.0278(6) -0.0087(5) 0.0212(6) -0.0084(5)
W20 0.0313(7) 0.0379(7) 0.0184(6) 0.0026(5) 0.0137(5) 0.0035(5)
W22 0.0261(7) 0.0370(7) 0.0368(7) -0.0149(6) 0.0168(6) -0.0028(5)
W23 0.0353(7) 0.0399(7) 0.0261(6) 0.0083(5) 0.0218(6) 0.0080(6)
W24 0.0241(6) 0.0291(7) 0.0445(7) -0.0042(6) 0.0160(6) -0.0026(5)
O5W 0.06(2) 0.15(3) 0.09(2) 0.01(2) 0.039(19) 0.03(2)
O10 0.044(9) 0.033(8) 0.038(8) 0.005(6) 0.029(7) 0.016(7)
O2 0.027(8) 0.043(9) 0.055(9) 0.007(7) 0.019(7) 0.004(7)

loop_
_atom_type_symbol
_atom_type_description
_atom_type_scat_dispersion_real
_atom_type_scat_dispersion_imag
_atom_type_scat_source
C C 0.0033 0.0016 'International Tables Vol C Tables 4.2.6.8 and 6.1.1.4'
Cu Cu 0.3201 1.2651 'International Tables Vol C Tables 4.2.6.8 and 6.1.1.4'
N N 0.0061 0.0033 'International Tables Vol C Tables 4.2.6.8 and 6.1.1.4'
O O 0.0106 0.0060 'International Tables Vol C Tables 4.2.6.8 and 6.1.1.4'
Si Si 0.0817 0.0704 'International Tables Vol C Tables 4.2.6.8 and 6.1.1.4'
W W -0.8490 6.8722 'International Tables Vol C Tables 4.2.6.8 and 6.1.1.4'
H H 0.0000 0.0000 'International Tables Vol C Tables 4.2.6.8 and 6.1.1.4'

loop_
_geom_angle_atom_site_label_1
_geom_angle_atom_site_label_2
_geom_angle_atom_site_label_3
_geom_angle
_geom_angle_site_symmetry_1
_geom_angle_site_symmetry_3
C2 C1 N10 125(3) . .
C2 C1 H1 117.6 . .
N10 C1 H1 117.6 . .
C1 C2 C5 119(3) . .
C1 C2 H2 120.3 . .
C5 C2 H2 120.3 . .
N10 C3 C4 121(3) . .
N10 C3 H3 119.7 . .
C4 C3 H3 119.7 . .
C5 C4 C3 119(3) . .
C5 C4 H4 120.6 . .
C3 C4 H4 120.6 . .
C4 C5 C2 118(3) . .
C4 C5 C6 122(3) . .
C2 C5 C6 120(2) . .
C9 C6 C7 120(3) . .
C9 C6 C5 123(3) . .
C7 C6 C5 117(3) . .
C6 C7 C8 115(3) . .
C6 C7 H7 122.3 . .
C8 C7 H7 122.3 . .
N1 C8 C7 124(3) . .
N1 C8 H8 117.8 . .
C7 C8 H8 117.8 . .
C6 C9 C10 119(3) . .
C6 C9 H9 120.4 . .
C10 C9 H9 120.4 . .
N1 C10 C9 123(3) . .
N1 C10 H10 118.4 . .
C9 C10 H10 118.4 . .
N3 C11 N6 107(2) . .
N3 C11 C12 120(2) . .
N6 C11 C12 132(3) . .
N7 C12 C11 110(2) . .
N7 C12 C16 123(2) . .
C11 C12 C16 127(2) . .
C14 C13 N7 123(3) . .
C14 C13 H13 118.4 . .
N7 C13 H13 118.4 . .
C13 C14 C15 121(3) . .
C13 C14 H14 119.4 . .
C15 C14 H14 119.4 . .
C16 C15 C14 118(3) . .
C16 C15 H15 121.2 . .
C14 C15 H15 121.2 . .
C15 C16 C12 119(3) . .
C15 C16 H16 120.3 . .
C12 C16 H16 120.3 . .
N9 C17 C18 123(3) . .
N9 C17 H17 118.5 . .
C18 C17 H17 118.5 . .
C17 C18 C21 120(3) . .
C17 C18 H18 119.9 . .
C21 C18 H18 119.9 . .
C20 C19 C21 120(3) . .
C20 C19 H19 119.9 . .
C21 C19 H19 119.9 . .
C19 C20 N9 119(3) . .
C19 C20 H20 120.7 . .
N9 C20 H20 120.7 . .
C19 C21 C18 118(3) . .
C19 C21 C22 120(3) . .
C18 C21 C22 122(3) . .
C25 C22 C23 118(2) . .
C25 C22 C21 122(3) . .
C23 C22 C21 120(2) . .
C22 C23 C24 120(3) . .
C22 C23 H23 119.9 . .
C24 C23 H23 119.9 . .
N8 C24 C23 120(3) . .
N8 C24 H24 120.1 . .
C23 C24 H24 120.1 . .
C22 C25 C26 120(3) . .
C22 C25 H25 119.8 . .
C26 C25 H25 119.8 . .
N8 C26 C25 123(3) . .
N8 C26 H26 118.7 . .
C25 C26 H26 118.7 . .
N5 Cu2 N5 180.000(7) . 3_666
N5 Cu2 O1W 89.5(9) . 3_666
N5 Cu2 O1W 90.5(9) 3_666 3_666
N5 Cu2 O1W 90.5(9) . .
N5 Cu2 O1W 89.5(9) 3_666 .
O1W Cu2 O1W 180.000(2) 3_666 .
N5 Cu2 O2W 91.1(10) . .
N5 Cu2 O2W 88.9(10) 3_666 .
O1W Cu2 O2W 91.1(10) 3_666 .
O1W Cu2 O2W 88.9(10) . .
N5 Cu2 O2W 88.9(10) . 3_666
N5 Cu2 O2W 91.1(10) 3_666 3_666
O1W Cu2 O2W 88.9(10) 3_666 3_666
O1W Cu2 O2W 91.1(10) . 3_666
O2W Cu2 O2W 180.000(6) . 3_666
N7 Cu3 N3 80.3(9) . .
N7 Cu3 N8 93.0(9) . .
N3 Cu3 N8 158.8(10) . .
N7 Cu3 N10 171.2(10) . .
N3 Cu3 N10 93.5(8) . .
N8 Cu3 N10 95.0(9) . .
N7 Cu3 O6W 84.2(10) . .
N3 Cu3 O6W 104.5(9) . .
N8 Cu3 O6W 94.6(10) . .
N10 Cu3 O6W 91.3(10) . .
C8 N1 C10 118(3) . .
C1 N10 C3 118(3) . .
C1 N10 Cu3 119(2) . .
C3 N10 Cu3 123(2) . .
C11 N3 N4 109(2) . .
C11 N3 Cu3 113.2(16) . .
N4 N3 Cu3 137.4(18) . .
N5 N4 N3 108(2) . .
N4 N5 N6 109(2) . .
N4 N5 Cu2 126.5(18) . .
N6 N5 Cu2 123.3(19) . .
N5 N6 C11 106(2) . .
C13 N7 C12 115(2) . .
C13 N7 Cu3 129(2) . .
C12 N7 Cu3 115.9(16) . .
C24 N8 C26 119(2) . .
C24 N8 Cu3 119(2) . .
C26 N8 Cu3 122.1(19) . .
C17 N9 C20 120(3) . .
W24 O3 W10 151.1(11) . .
W24 O4 W22 123.1(11) . .
H101 O3W H102 107.7 . .
W13 O5 W24 122.4(11) . .
H103 O4W H104 107.7 . .
W22 O7 W13 123.2(11) . .
W9 O9 W22 149.6(11) . .
W9 O11 W12 123.6(10) . .
W12 O12 W23 123.8(15) . .
W23 O16 W9 124.1(11) . .
W2 O18 W22 154.0(14) . .
Si1 O19 W13 126.6(11) . .
Si1 O19 W24 123.8(10) . .
W13 O19 W24 92.4(6) . .
Si1 O19 W22 122.3(10) . .
W13 O19 W22 91.1(6) . .
W24 O19 W22 90.7(7) . .
W9 O21 W2 148.3(12) . .
W12 O23 W19 149.9(12) . .
W19 O24 W10 123.8(11) . .
W12 O25 W20 149.3(12) . .
W5 O26 W20 125.5(12) . .
W13 O28 W11 149.0(11) . .
W11 O29 W10 121.4(11) . .
W5 O30 W10 152.3(12) . .
Si1 O31 W10 125.1(11) . .
Si1 O31 W11 123.1(10) . .
W10 O31 W11 93.1(7) . .
Si1 O31 W19 122.2(10) . .
W10 O31 W19 92.3(7) . .
W11 O31 W19 91.9(7) . .
W19 O33 W20 151.6(11) . .
Si1 O34 W20 123.7(11) . .
Si1 O34 W5 125.3(11) . .
W20 O34 W5 91.0(7) . .
Si1 O34 W2 124.8(11) . .
W20 O34 W2 91.2(7) . .
W5 O34 W2 90.7(7) . .
W2 O36 W5 126.4(12) . .
W20 O37 W2 125.4(12) . .
W11 O38 W23 150.6(11) . .
W11 O39 W19 121.4(10) . .
Si1 O83 W23 126.3(10) . .
Si1 O83 W12 124.6(11) . .
W23 O83 W12 93.3(8) . .
Si1 O83 W9 121.1(11) . .
W23 O83 W9 91.3(7) . .
W12 O83 W9 90.5(7) . .
O34 Si1 O19 110.4(11) . .
O34 Si1 O83 111.8(11) . .
O19 Si1 O83 109.7(10) . .
O34 Si1 O31 109.4(11) . .
O19 Si1 O31 107.1(11) . .
O83 Si1 O31 108.4(10) . .
O20 W2 O18 103.3(11) . .
O20 W2 O36 103.0(11) . .
O18 W2 O36 94.6(9) . .
O20 W2 O37 100.9(11) . .
O18 W2 O37 154.2(10) . .
O36 W2 O37 88.5(8) . .
O20 W2 O21 100.8(11) . .
O18 W2 O21 84.7(9) . .
O36 W2 O21 155.7(10) . .
O37 W2 O21 82.2(8) . .
O20 W2 O34 169.9(10) . .
O18 W2 O34 85.9(8) . .
O36 W2 O34 71.7(9) . .
O37 W2 O34 70.8(8) . .
O21 W2 O34 84.0(9) . .
O13 W5 O30 102.7(10) . .
O13 W5 O26 103.5(11) . .
O30 W5 O26 92.0(10) . .
O13 W5 O36 101.0(10) . .
O30 W5 O36 155.9(9) . .
O26 W5 O36 86.7(9) . .
O13 W5 O2 103.2(11) . .
O30 W5 O2 85.6(9) . .
O26 W5 O2 153.0(9) . .
O36 W5 O2 84.7(9) . .
O13 W5 O34 171.0(10) . .
O30 W5 O34 85.6(8) . .
O26 W5 O34 72.3(8) . .
O36 W5 O34 71.1(8) . .
O2 W5 O34 80.7(8) . .
O15 W9 O21 101.5(10) . .
O15 W9 O9 103.1(10) . .
O21 W9 O9 88.8(9) . .
O15 W9 O11 100.2(9) . .
O21 W9 O11 92.1(10) . .
O9 W9 O11 156.0(9) . .
O15 W9 O16 99.7(9) . .
O21 W9 O16 158.8(9) . .
O9 W9 O16 86.1(8) . .
O11 W9 O16 84.4(9) . .
O15 W9 O83 168.0(9) . .
O21 W9 O83 88.3(9) . .
O9 W9 O83 83.9(8) . .
O11 W9 O83 72.2(8) . .
O16 W9 O83 70.7(7) . .
O41 W10 O30 103.4(9) . .
O41 W10 O3 104.0(10) . .
O30 W10 O3 85.6(9) . .
O41 W10 O24 100.4(10) . .
O30 W10 O24 86.3(9) . .
O3 W10 O24 155.5(9) . .
O41 W10 O29 99.2(9) . .
O30 W10 O29 157.4(8) . .
O3 W10 O29 88.7(8) . .
O24 W10 O29 90.0(8) . .
O41 W10 O31 168.9(9) . .
O30 W10 O31 84.8(8) . .
O3 W10 O31 83.9(8) . .
O24 W10 O31 72.3(8) . .
O29 W10 O31 72.8(8) . .
O32 W11 O38 102.5(10) . .
O32 W11 O28 99.9(10) . .
O38 W11 O28 85.4(9) . .
O32 W11 O39 99.7(9) . .
O38 W11 O39 94.4(9) . .
O28 W11 O39 159.9(9) . .
O32 W11 O29 97.5(9) . .
O38 W11 O29 159.3(9) . .
O28 W11 O29 85.8(8) . .
O39 W11 O29 87.5(8) . .
O32 W11 O31 168.0(8) . .
O38 W11 O31 88.2(8) . .
O28 W11 O31 86.3(8) . .
O39 W11 O31 73.6(8) . .
O29 W11 O31 72.6(8) . .
O14 W12 O23 103.1(11) . .
O14 W12 O25 102.6(11) . .
O23 W12 O25 87.5(9) . .
O14 W12 O12 99.0(12) . .
O23 W12 O12 91.1(9) . .
O25 W12 O12 158.1(11) . .
O14 W12 O11 98.7(11) . .
O23 W12 O11 158.2(10) . .
O25 W12 O11 87.3(10) . .
O12 W12 O11 85.9(10) . .
O14 W12 O83 167.8(10) . .
O23 W12 O83 84.8(8) . .
O25 W12 O83 86.8(9) . .
O12 W12 O83 71.3(10) . .
O11 W12 O83 73.7(8) . .
O8 W13 O5 98.9(10) . .
O8 W13 O28 101.4(10) . .
O5 W13 O28 90.9(8) . .
O8 W13 O7 99.8(10) . .
O5 W13 O7 88.7(8) . .
O28 W13 O7 158.6(9) . .
O8 W13 O10 103.5(9) . .
O5 W13 O10 157.5(9) . .
O28 W13 O10 85.9(8) . .
O7 W13 O10 86.3(8) . .
O8 W13 O19 169.4(9) . .
O5 W13 O19 73.4(8) . .
O28 W13 O19 86.2(8) . .
O7 W13 O19 73.2(8) . .
O10 W13 O19 84.2(7) . .
O22 W19 O33 105.9(9) . .
O22 W19 O23 102.9(10) . .
O33 W19 O23 86.6(8) . .
O22 W19 O24 100.1(10) . .
O33 W19 O24 89.3(9) . .
O23 W19 O24 156.8(9) . .
O22 W19 O39 97.0(9) . .
O33 W19 O39 157.1(9) . .
O23 W19 O39 88.0(9) . .
O24 W19 O39 86.9(8) . .
O22 W19 O31 166.9(9) . .
O33 W19 O31 84.5(8) . .
O23 W19 O31 85.4(8) . .
O24 W19 O31 71.5(7) . .
O39 W19 O31 72.9(8) . .
O27 W20 O37 101.7(10) . .
O27 W20 O25 102.1(10) . .
O37 W20 O25 90.4(9) . .
O27 W20 O33 103.2(10) . .
O37 W20 O33 155.0(9) . .
O25 W20 O33 86.3(9) . .
O27 W20 O26 99.7(10) . .
O37 W20 O26 88.7(9) . .
O25 W20 O26 158.0(9) . .
O33 W20 O26 85.2(9) . .
O27 W20 O34 168.9(10) . .
O37 W20 O34 72.3(9) . .
O25 W20 O34 87.5(9) . .
O33 W20 O34 82.8(8) . .
O26 W20 O34 71.2(8) . .
O6 W22 O7 97.6(9) . .
O6 W22 O4 99.6(11) . .
O7 W22 O4 86.9(9) . .
O6 W22 O9 103.3(10) . .
O7 W22 O9 90.7(8) . .
O4 W22 O9 157.1(9) . .
O6 W22 O18 104.7(10) . .
O7 W22 O18 157.7(9) . .
O4 W22 O18 88.7(9) . .
O9 W22 O18 85.0(8) . .
O6 W22 O19 167.3(9) . .
O7 W22 O19 72.5(7) . .
O4 W22 O19 72.4(8) . .
O9 W22 O19 85.1(8) . .
O18 W22 O19 85.3(8) . .
O17 W23 O10 103.3(9) . .
O17 W23 O16 100.9(10) . .
O10 W23 O16 94.1(8) . .
O17 W23 O38 100.3(10) . .
O10 W23 O38 85.6(8) . .
O16 W23 O38 158.3(9) . .
O17 W23 O12 98.0(11) . .
O10 W23 O12 158.6(10) . .
O16 W23 O12 84.5(9) . .
O38 W23 O12 87.9(9) . .
O17 W23 O83 168.4(9) . .
O10 W23 O83 87.6(8) . .
O16 W23 O83 73.9(8) . .
O38 W23 O83 84.4(8) . .
O12 W23 O83 71.5(9) . .
O1 W24 O2 105.2(10) . .
O1 W24 O3 102.9(9) . .
O2 W24 O3 87.0(9) . .
O1 W24 O4 100.1(9) . .
O2 W24 O4 92.0(10) . .
O3 W24 O4 156.4(9) . .
O1 W24 O5 98.3(10) . .
O2 W24 O5 156.4(9) . .
O3 W24 O5 85.0(8) . .
O4 W24 O5 86.7(9) . .
O1 W24 O19 168.2(9) . .
O2 W24 O19 85.3(8) . .
O3 W24 O19 82.7(8) . .
O4 W24 O19 73.7(8) . .
O5 W24 O19 71.7(7) . .
H111 O5W H112 104.3 . .
W23 O10 W13 150.6(11) . .
W24 O2 W5 152.5(13) . .

loop_
_geom_bond_atom_site_label_1
_geom_bond_atom_site_label_2
_geom_bond_distance
_geom_bond_site_symmetry_2
C1 C2 1.32(4) .
C1 N10 1.33(4) .
C1 H1 0.9300 .
C2 C5 1.43(4) .
C2 H2 0.9300 .
C3 N10 1.39(4) .
C3 C4 1.40(4) .
C3 H3 0.9300 .
C4 C5 1.39(4) .
C4 H4 0.9300 .
C5 C6 1.48(4) .
C6 C9 1.36(4) .
C6 C7 1.40(4) .
C7 C8 1.41(5) .
C7 H7 0.9300 .
C8 N1 1.31(4) .
C8 H8 0.9300 .
C9 C10 1.37(5) .
C9 H9 0.9300 .
C10 N1 1.34(4) .
C10 H10 0.9300 .
C11 N3 1.31(3) .
C11 N6 1.36(3) .
C11 C12 1.40(3) .
C12 N7 1.39(3) .
C12 C16 1.42(4) .
C13 C14 1.36(4) .
C13 N7 1.38(3) .
C13 H13 0.9300 .
C14 C15 1.41(4) .
C14 H14 0.9300 .
C15 C16 1.36(4) .
C15 H15 0.9300 .
C16 H16 0.9300 .
C17 N9 1.30(4) .
C17 C18 1.30(4) .
C17 H17 0.9300 .
C18 C21 1.39(4) .
C18 H18 0.9300 .
C19 C20 1.34(4) .
C19 C21 1.38(4) .
C19 H19 0.9300 .
C20 N9 1.41(4) .
C20 H20 0.9300 .
C21 C22 1.50(4) .
C22 C25 1.36(4) .
C22 C23 1.38(4) .
C23 C24 1.43(4) .
C23 H23 0.9300 .
C24 N8 1.34(4) .
C24 H24 0.9300 .
C25 C26 1.37(4) .
C25 H25 0.9300 .
C26 N8 1.34(4) .
C26 H26 0.9300 .
Cu2 N5 1.96(3) .
Cu2 N5 1.96(3) 3_666
Cu2 O1W 2.02(2) 3_666
Cu2 O1W 2.02(2) .
Cu2 O2W 2.36(3) .
Cu2 O2W 2.36(3) 3_666
Cu3 N7 1.97(2) .
Cu3 N3 1.98(2) .
Cu3 N8 1.99(2) .
Cu3 N10 2.00(2) .
Cu3 O6W 2.31(2) .
N3 N4 1.34(3) .
N4 N5 1.29(3) .
N5 N6 1.36(3) .
O1 W24 1.69(2) .
O3 W24 1.89(2) .
O3 W10 1.91(2) .
O4 W24 1.91(2) .
O4 W22 1.92(2) .
O3W H101 0.8498 .
O3W H102 0.8500 .
O5 W13 1.881(18) .
O5 W24 1.98(2) .
O4W H103 0.8500 .
O4W H104 0.8498 .
O6 W22 1.66(2) .
O7 W22 1.91(2) .
O7 W13 1.933(19) .
O8 W13 1.71(2) .
O9 W9 1.853(19) .
O9 W22 1.94(2) .
O11 W9 1.91(2) .
O11 W12 1.92(2) .
O12 W12 1.91(2) .
O12 W23 1.93(2) .
O13 W5 1.70(2) .
O14 W12 1.65(2) .
O15 W9 1.69(2) .
O16 W23 1.882(19) .
O16 W9 1.95(2) .
O17 W23 1.703(19) .
O18 W2 1.812(19) .
O18 W22 1.94(2) .
O19 Si1 1.61(2) .
O19 W13 2.342(17) .
O19 W24 2.346(19) .
O19 W22 2.39(2) .
O20 W2 1.65(2) .
O21 W9 1.85(2) .
O21 W2 1.99(2) .
O22 W19 1.695(19) .
O23 W12 1.88(2) .
O23 W19 1.90(2) .
O24 W19 1.91(2) .
O24 W10 1.921(19) .
O25 W12 1.88(2) .
O25 W20 1.89(2) .
O26 W5 1.86(2) .
O26 W20 1.94(2) .
O27 W20 1.689(18) .
O28 W13 1.88(2) .
O28 W11 1.92(2) .
O29 W11 1.931(19) .
O29 W10 1.948(19) .
O30 W5 1.86(2) .
O30 W10 1.91(2) .
O31 Si1 1.64(2) .
O31 W10 2.318(19) .
O31 W11 2.34(2) .
O31 W19 2.362(19) .
O32 W11 1.663(18) .
O33 W19 1.886(18) .
O33 W20 1.902(19) .
O34 Si1 1.59(2) .
O34 W20 2.367(19) .
O34 W5 2.37(2) .
O34 W2 2.39(2) .
O36 W2 1.86(2) .
O36 W5 1.93(2) .
O37 W20 1.88(2) .
O37 W2 1.95(2) .
O38 W11 1.89(2) .
O38 W23 1.90(2) .
O39 W11 1.93(2) .
O39 W19 1.94(2) .
O41 W10 1.68(2) .
O83 Si1 1.61(2) .
O83 W23 2.32(2) .
O83 W12 2.34(2) .
O83 W9 2.41(2) .
W5 O2 1.95(2) .
W13 O10 1.96(2) .
W23 O10 1.82(2) .
W24 O2 1.81(2) .
O5W H111 0.8474 .
O5W H112 0.8479 .
